data_4513469
loop_
_publ_author_name
'Kamali, Naghmeh'
'Aljohani, Marwah'
'McArdle, Patrick'
'Erxleben, Andrea'

_publ_section_title
;
 Hydrogen Bonding Networks and Solid-State Conversions in Benzamidinium
 Salts
;
_journal_issue 8
_journal_name_full 'Crystal Growth &amp; Design'
_journal_page_first 3905
_journal_paper_doi 10.1021/acs.cgd.5b00529
_journal_volume 15
_journal_year 2015
_chemical_formula_sum 'C18 H20 N6 O2 S'
_chemical_formula_weight 384.46
_chemical_name_systematic
; 
 ? 
;
_space_group_IT_number 61
_symmetry_cell_setting orthorhombic
_symmetry_space_group_name_Hall '-P 2ac 2ab'
_symmetry_space_group_name_H-M 'P b c a'
_atom_sites_solution_hydrogens difmap
_atom_sites_solution_primary direct
_atom_sites_solution_secondary difmap
_audit_creation_method SHELXL-97
_cell_angle_alpha 90.00
_cell_angle_beta 90.00
_cell_angle_gamma 90.00
_cell_formula_units_Z 8
_cell_length_a 14.0370(8)
_cell_length_b 16.2988(6)
_cell_length_c 16.6980(7)
_cell_measurement_reflns_used 3361
_cell_measurement_temperature 293(2)
_cell_measurement_theta_max 25.02
_cell_measurement_theta_min 3.10
_cell_volume 3820.3(3)
_computing_structure_refinement 'SHELXL-97 (Sheldrick, 1997)'
_computing_structure_solution 'SHELXS-97 (Sheldrick, 1990)'
_diffrn_ambient_temperature 293(2)
_diffrn_detector_area_resol_mean 16.1048
_diffrn_measured_fraction_theta_full 0.996
_diffrn_measured_fraction_theta_max 0.996
_diffrn_measurement_device_type 'Goniometer KM4/Xcalibur, detector: Sapphire3'
_diffrn_radiation_monochromator graphite
_diffrn_radiation_source 'Enhance (Mo) X-ray Source'
_diffrn_radiation_type MoK\a
_diffrn_radiation_wavelength 0.71073
_diffrn_reflns_av_R_equivalents 0.0491
_diffrn_reflns_av_sigmaI/netI 0.0533
_diffrn_reflns_limit_h_max 16
_diffrn_reflns_limit_h_min -6
_diffrn_reflns_limit_k_max 19
_diffrn_reflns_limit_k_min -19
_diffrn_reflns_limit_l_max 19
_diffrn_reflns_limit_l_min -19
_diffrn_reflns_number 10042
_diffrn_reflns_theta_full 25.02
_diffrn_reflns_theta_max 25.02
_diffrn_reflns_theta_min 3.10
_exptl_absorpt_coefficient_mu 0.196
_exptl_absorpt_correction_T_max 0.9855
_exptl_absorpt_correction_T_min 0.8917
_exptl_absorpt_correction_type multi-scan
_exptl_absorpt_process_details
;
CrysAlis RED, Oxford Diffraction Ltd.,
Version 1.171.33.31 (release 08-01-2009 CrysAlis171 .NET)
(compiled Jan  8 2009,16:24:04)
Empirical absorption correction using spherical harmonics,
 implemented in SCALE3 ABSPACK scaling algorithm.
;
_exptl_crystal_colour colourless
_exptl_crystal_density_diffrn 1.337
_exptl_crystal_density_method 'not measured'
_exptl_crystal_description needle
_exptl_crystal_F_000 1616
_exptl_crystal_size_max 0.60
_exptl_crystal_size_mid 0.20
_exptl_crystal_size_min 0.08
_refine_diff_density_max 0.357
_refine_diff_density_min -0.249
_refine_diff_density_rms 0.050
_refine_ls_extinction_method none
_refine_ls_goodness_of_fit_ref 1.053
_refine_ls_hydrogen_treatment mixed
_refine_ls_matrix_type full
_refine_ls_number_parameters 312
_refine_ls_number_reflns 3361
_refine_ls_number_restraints 0
_refine_ls_restrained_S_all 1.053
_refine_ls_R_factor_all 0.1046
_refine_ls_R_factor_gt 0.0578
_refine_ls_shift/su_max 0.001
_refine_ls_shift/su_mean 0.000
_refine_ls_structure_factor_coef Fsqd
_refine_ls_weighting_details 'calc w=1/[\s^2^(Fo^2^)+(0.0436P)^2^+2.7295P] where P=(Fo^2^+2Fc^2^)/3'
_refine_ls_weighting_scheme calc
_refine_ls_wR_factor_gt 0.1183
_refine_ls_wR_factor_ref 0.1384
_reflns_number_gt 2094
_reflns_number_total 3361
_reflns_threshold_expression >2sigma(I)
_cod_data_source_file cg5b00529_si_002.cif
_cod_data_source_block bzamH.smz
_cod_depositor_comments 'Adding full bibliography for 4513461--4513471.cif.'
_cod_original_sg_symbol_H-M Pbca
_cod_database_code 4513469

loop_
_symmetry_equiv_pos_as_xyz
'x, y, z'
'-x+1/2, -y, z+1/2'
'-x, y+1/2, -z+1/2'
'x+1/2, -y+1/2, -z'
'-x, -y, -z'
'x-1/2, y, -z-1/2'
'x, -y-1/2, z-1/2'
'-x-1/2, y-1/2, z'

loop_
_atom_site_label
_atom_site_type_symbol
_atom_site_fract_x
_atom_site_fract_y
_atom_site_fract_z
_atom_site_U_iso_or_equiv
_atom_site_adp_type
_atom_site_occupancy
_atom_site_symmetry_multiplicity
_atom_site_calc_flag
_atom_site_refinement_flags
S1 S 0.29953(6) 0.24642(5) 0.11197(5) 0.0346(2) Uani 1 1 d .
O1 O 0.35704(17) 0.29177(13) 0.05532(13) 0.0438(6) Uani 1 1 d .
O2 O 0.20290(18) 0.27568(14) 0.12007(14) 0.0486(7) Uani 1 1 d .
N3 N 0.2899(2) 0.15182(16) 0.09368(17) 0.0432(8) Uani 1 1 d .
N4 N 0.3460(2) 0.02092(16) 0.09299(19) 0.0509(9) Uani 1 1 d .
N5 N 0.4569(2) 0.13121(17) 0.09310(17) 0.0465(8) Uani 1 1 d .
N2 N -0.1058(3) 0.5920(2) 0.3649(3) 0.0691(12) Uani 1 1 d .
N1 N -0.1520(3) 0.4653(2) 0.4041(2) 0.0564(10) Uani 1 1 d .
N6 N 0.4940(3) 0.2557(2) 0.4263(2) 0.0543(9) Uani 1 1 d .
H6B H 0.463(3) 0.253(2) 0.471(3) 0.073(14) Uiso 1 1 d .
H6A H 0.555(4) 0.270(3) 0.425(3) 0.12(2) Uiso 1 1 d .
H3 H 0.159(3) 0.357(3) 0.447(3) 0.088(17) Uiso 1 1 d .
H1A H -0.212(3) 0.480(2) 0.413(2) 0.064(14) Uiso 1 1 d .
H2A H -0.165(4) 0.612(3) 0.377(3) 0.096(18) Uiso 1 1 d .
H2B H -0.057(3) 0.620(3) 0.357(3) 0.076(16) Uiso 1 1 d .
H4 H 0.263(4) 0.408(3) 0.346(3) 0.120(19) Uiso 1 1 d .
H5 H 0.206(4) 0.512(3) 0.263(3) 0.12(2) Uiso 1 1 d .
H6 H 0.052(3) 0.564(3) 0.275(2) 0.078(14) Uiso 1 1 d .
H2 H 0.008(3) 0.401(2) 0.463(2) 0.055(13) Uiso 1 1 d .
H1B H -0.141(2) 0.411(2) 0.4138(17) 0.037(9) Uiso 1 1 d .
H17 H 0.565(2) 0.2854(19) 0.2866(18) 0.042(10) Uiso 1 1 d .
H14 H 0.240(3) 0.224(2) 0.272(2) 0.066(12) Uiso 1 1 d .
H10 H 0.558(3) -0.041(2) 0.103(2) 0.070(14) Uiso 1 1 d .
H11 H 0.404(3) -0.089(2) 0.108(2) 0.064(12) Uiso 1 1 d .
H15 H 0.321(2) 0.2329(18) 0.3974(18) 0.037(9) Uiso 1 1 d .
H18 H 0.487(2) 0.2850(19) 0.1668(19) 0.043(10) Uiso 1 1 d .
C1 C 0.0146(3) 0.4866(2) 0.3730(2) 0.0497(10) Uani 1 1 d .
C2 C 0.0482(4) 0.4254(2) 0.4222(3) 0.0601(12) Uani 1 1 d .
C3 C 0.1412(4) 0.3980(3) 0.4135(4) 0.0797(16) Uani 1 1 d .
C4 C 0.1985(4) 0.4306(4) 0.3552(4) 0.0871(18) Uani 1 1 d .
C5 C 0.1649(4) 0.4919(4) 0.3050(4) 0.0886(17) Uani 1 1 d .
C6 C 0.0731(4) 0.5201(3) 0.3143(3) 0.0701(13) Uani 1 1 d .
C7 C -0.0846(3) 0.5154(2) 0.3816(2) 0.0503(10) Uani 1 1 d .
C8 C 0.3679(3) 0.1012(2) 0.0929(2) 0.0407(9) Uani 1 1 d .
C9 C 0.5296(3) 0.0777(2) 0.0980(2) 0.0543(11) Uani 1 1 d .
C10 C 0.5115(4) -0.0053(3) 0.1028(3) 0.0714(14) Uani 1 1 d .
C11 C 0.4192(4) -0.0308(2) 0.0991(3) 0.0643(13) Uani 1 1 d .
C12 C 0.6277(3) 0.1134(3) 0.0997(3) 0.0828(15) Uani 1 1 d .
H12A H 0.6238 0.1720 0.0958 0.124 Uiso 1 1 calc R
H12B H 0.6638 0.0923 0.0554 0.124 Uiso 1 1 calc R
H12C H 0.6584 0.0986 0.1490 0.124 Uiso 1 1 calc R
C13 C 0.3553(2) 0.25628(18) 0.20513(19) 0.0341(8) Uani 1 1 d .
C14 C 0.3052(3) 0.2403(2) 0.2753(2) 0.0437(9) Uani 1 1 d .
C15 C 0.3500(3) 0.2413(2) 0.3481(2) 0.0446(9) Uani 1 1 d .
C16 C 0.4475(3) 0.25861(19) 0.35417(19) 0.0371(8) Uani 1 1 d .
C17 C 0.4965(3) 0.2767(2) 0.2842(2) 0.0406(9) Uani 1 1 d .
C18 C 0.4518(3) 0.2749(2) 0.2111(2) 0.0406(9) Uani 1 1 d .

loop_
_atom_site_aniso_label
_atom_site_aniso_U_11
_atom_site_aniso_U_22
_atom_site_aniso_U_33
_atom_site_aniso_U_23
_atom_site_aniso_U_13
_atom_site_aniso_U_12
S1 0.0301(5) 0.0287(4) 0.0449(5) -0.0015(4) 0.0008(4) -0.0023(4)
O1 0.0462(16) 0.0397(13) 0.0456(13) 0.0016(11) 0.0031(13) -0.0006(12)
O2 0.0329(14) 0.0465(14) 0.0663(16) -0.0053(11) -0.0009(13) 0.0053(12)
N3 0.0325(18) 0.0345(15) 0.0627(19) -0.0078(13) -0.0031(16) -0.0055(14)
N4 0.052(2) 0.0312(16) 0.070(2) -0.0047(15) -0.0022(18) -0.0008(15)
N5 0.0399(19) 0.0400(16) 0.0597(19) -0.0096(14) -0.0024(18) 0.0010(15)
N2 0.046(3) 0.037(2) 0.124(4) 0.010(2) 0.004(3) 0.003(2)
N1 0.042(2) 0.0305(17) 0.097(3) 0.0017(17) -0.004(2) 0.0019(18)
N6 0.043(2) 0.079(2) 0.0404(19) 0.0039(17) 0.0027(19) -0.003(2)
C1 0.042(3) 0.0330(19) 0.074(3) -0.0119(18) -0.013(2) 0.0034(18)
C2 0.053(3) 0.039(2) 0.089(3) -0.008(2) -0.016(3) 0.007(2)
C3 0.070(4) 0.053(3) 0.115(5) -0.007(3) -0.032(4) 0.013(3)
C4 0.048(3) 0.072(4) 0.141(5) -0.030(4) -0.020(4) 0.017(3)
C5 0.056(4) 0.103(4) 0.107(5) -0.017(4) 0.008(4) 0.002(3)
C6 0.054(3) 0.069(3) 0.088(4) -0.006(3) -0.002(3) 0.004(3)
C7 0.049(3) 0.033(2) 0.069(3) -0.0102(18) -0.012(2) 0.0018(19)
C8 0.046(2) 0.0332(17) 0.043(2) -0.0035(16) -0.0042(19) -0.0009(18)
C9 0.047(3) 0.049(2) 0.067(3) -0.0112(19) -0.007(2) 0.010(2)
C10 0.065(4) 0.048(3) 0.101(4) -0.001(2) -0.005(3) 0.023(3)
C11 0.069(4) 0.032(2) 0.092(3) 0.000(2) -0.003(3) 0.004(2)
C12 0.044(3) 0.082(3) 0.122(4) -0.028(3) -0.011(3) 0.006(3)
C13 0.0271(19) 0.0295(16) 0.0456(19) -0.0019(14) 0.0051(16) -0.0024(16)
C14 0.029(2) 0.054(2) 0.049(2) 0.0031(17) 0.006(2) -0.0052(19)
C15 0.038(2) 0.059(2) 0.037(2) 0.0073(18) 0.0132(18) 0.000(2)
C16 0.038(2) 0.0359(18) 0.0377(18) -0.0003(15) 0.0024(18) 0.0016(17)
C17 0.029(2) 0.046(2) 0.046(2) -0.0015(16) 0.0014(19) -0.0064(18)
C18 0.038(2) 0.045(2) 0.039(2) -0.0012(16) 0.0108(19) -0.0094(18)

loop_
_atom_type_symbol
_atom_type_description
_atom_type_scat_dispersion_real
_atom_type_scat_dispersion_imag
_atom_type_scat_source
C C 0.0033 0.0016 'International Tables Vol C Tables 4.2.6.8 and 6.1.1.4'
H H 0.0000 0.0000 'International Tables Vol C Tables 4.2.6.8 and 6.1.1.4'
O O 0.0106 0.0060 'International Tables Vol C Tables 4.2.6.8 and 6.1.1.4'
N N 0.0061 0.0033 'International Tables Vol C Tables 4.2.6.8 and 6.1.1.4'
S S 0.1246 0.1234 'International Tables Vol C Tables 4.2.6.8 and 6.1.1.4'

loop_
_geom_angle_atom_site_label_1
_geom_angle_atom_site_label_2
_geom_angle_atom_site_label_3
_geom_angle
O2 S1 O1 114.62(14)
O2 S1 N3 105.09(15)
O1 S1 N3 114.87(14)
O2 S1 C13 107.85(15)
O1 S1 C13 106.56(15)
N3 S1 C13 107.49(15)
C8 N3 S1 121.4(2)
C11 N4 C8 116.1(4)
C8 N5 C9 118.0(3)
C7 N2 H2A 120(3)
C7 N2 H2B 112(3)
H2A N2 H2B 126(4)
C7 N1 H1A 124(3)
C7 N1 H1B 122(2)
H1A N1 H1B 113(3)
C16 N6 H6B 121(3)
C16 N6 H6A 115(3)
H6B N6 H6A 122(4)
C2 C1 C6 120.2(4)
C2 C1 C7 119.7(4)
C6 C1 C7 120.1(4)
C1 C2 C3 119.5(5)
C1 C2 H2 121(2)
C3 C2 H2 119(2)
C4 C3 C2 120.2(5)
C4 C3 H3 124(3)
C2 C3 H3 116(3)
C3 C4 C5 120.6(6)
C3 C4 H4 120(3)
C5 C4 H4 119(3)
C6 C5 C4 119.4(6)
C6 C5 H5 122(3)
C4 C5 H5 119(3)
C5 C6 C1 120.1(5)
C5 C6 H6 116(2)
C1 C6 H6 124(2)
N1 C7 N2 119.4(4)
N1 C7 C1 120.9(3)
N2 C7 C1 119.7(4)
N4 C8 N5 124.6(3)
N4 C8 N3 113.8(3)
N5 C8 N3 121.6(3)
N5 C9 C10 120.0(4)
N5 C9 C12 116.6(3)
C10 C9 C12 123.4(4)
C11 C10 C9 118.2(4)
C11 C10 H10 121(3)
C9 C10 H10 121(3)
N4 C11 C10 122.9(4)
N4 C11 H11 117(2)
C10 C11 H11 120(2)
C9 C12 H12A 109.5
C9 C12 H12B 109.5
H12A C12 H12B 109.5
C9 C12 H12C 109.5
H12A C12 H12C 109.5
H12B C12 H12C 109.5
C18 C13 C14 118.2(3)
C18 C13 S1 121.3(3)
C14 C13 S1 120.4(3)
C15 C14 C13 120.9(4)
C15 C14 H14 120(2)
C13 C14 H14 119(2)
C14 C15 C16 121.0(3)
C14 C15 H15 125(2)
C16 C15 H15 114(2)
N6 C16 C17 120.7(3)
N6 C16 C15 121.5(3)
C17 C16 C15 117.8(3)
C18 C17 C16 121.2(4)
C18 C17 H17 119.4(19)
C16 C17 H17 119.2(19)
C17 C18 C13 120.9(4)
C17 C18 H18 119(2)
C13 C18 H18 121(2)

loop_
_geom_bond_atom_site_label_1
_geom_bond_atom_site_label_2
_geom_bond_distance
S1 O2 1.444(3)
S1 O1 1.447(2)
S1 N3 1.578(3)
S1 C13 1.749(3)
N3 C8 1.371(4)
N4 C11 1.332(5)
N4 C8 1.344(4)
N5 C8 1.342(4)
N5 C9 1.344(4)
N2 C7 1.314(5)
N2 H2A 0.92(5)
N2 H2B 0.83(5)
N1 C7 1.305(5)
N1 H1A 0.89(4)
N1 H1B 0.91(3)
N6 C16 1.370(5)
N6 H6B 0.87(4)
N6 H6A 0.89(6)
C1 C2 1.377(5)
C1 C6 1.390(6)
C1 C7 1.476(5)
C2 C3 1.388(7)
C2 H2 0.96(3)
C3 C4 1.370(8)
C3 H3 0.90(4)
C4 C5 1.387(8)
C4 H4 0.99(6)
C5 C6 1.376(7)
C5 H5 0.96(5)
C6 H6 1.02(4)
C9 C10 1.379(6)
C9 C12 1.495(5)
C10 C11 1.362(6)
C10 H10 0.88(4)
C11 H11 0.98(4)
C12 H12A 0.9600
C12 H12B 0.9600
C12 H12C 0.9600
C13 C18 1.392(5)
C13 C14 1.391(5)
C14 C15 1.369(5)
C14 H14 0.96(4)
C15 C16 1.400(5)
C15 H15 0.93(3)
C16 C17 1.387(5)
C17 C18 1.373(5)
C17 H17 0.98(3)
C18 H18 0.90(3)
